data_9001064
loop_
_publ_author_name
'Miyake, M.'
'Nakamura, H.'
'Kojima, H.'
'Marumo, F.'

_publ_section_title
;
 Cation ordering in Co-Mg olivine solid-solution series
 Sample: Co03
;
_journal_name_full 'American Mineralogist'
_journal_page_first 594
_journal_page_last 598
_journal_volume 72
_journal_year 1987
_chemical_formula_structural 'Co2 (Si O4)'
_chemical_formula_sum 'Co0.261 Mg1.739 O4 Si'
_chemical_name_mineral Forsterite
_space_group_IT_number 62
_symmetry_space_group_name_Hall '-P 2c 2ab'
_symmetry_space_group_name_H-M 'P b n m'
_cell_angle_alpha 90
_cell_angle_beta 90
_cell_angle_gamma 90
_cell_length_a 4.760
_cell_length_b 10.221
_cell_length_c 5.984
_cell_formula_units_Z 4
_cell_volume 291.133
_database_code_amcsd 0001086
_exptl_crystal_density_diffrn 3.416
_cod_original_formula_sum '(Co.261 Mg1.739) Si O4'
_cod_database_code 9001064

loop_
_space_group_symop_operation_xyz
x,y,z
x,y,1/2-z
-x,-y,1/2+z
1/2+x,1/2-y,1/2+z
1/2-x,1/2+y,1/2-z
1/2-x,1/2+y,z
1/2+x,1/2-y,-z
-x,-y,-z

loop_
_atom_site_aniso_label
_atom_site_aniso_U_11
_atom_site_aniso_U_22
_atom_site_aniso_U_33
_atom_site_aniso_U_12
_atom_site_aniso_U_13
_atom_site_aniso_U_23
Co1 0.00320 0.00740 0.00600 0.00010 -0.00060 -0.00080
Mg1 0.00320 0.00740 0.00600 0.00010 -0.00060 -0.00080
Co2 0.00390 0.00520 0.00630 0.00030 0.00000 0.00000
Mg2 0.00390 0.00520 0.00630 0.00030 0.00000 0.00000
Si 0.00210 0.00560 0.00530 0.00020 0.00000 0.00000
O1 0.00270 0.00690 0.00650 -0.00010 0.00000 0.00000
O2 0.00360 0.00600 0.00740 -0.00010 0.00000 0.00000
O3 0.00430 0.00720 0.00720 0.00030 -0.00060 0.00180

loop_
_atom_site_label
_atom_site_fract_x
_atom_site_fract_y
_atom_site_fract_z
_atom_site_occupancy
Co1 0.00000 0.00000 0.00000 0.20800
Mg1 0.00000 0.00000 0.00000 0.79200
Co2 0.99130 0.27710 0.25000 0.05300
Mg2 0.99130 0.27710 0.25000 0.94700
Si 0.42670 0.09420 0.25000 1.00000
O1 0.76600 0.09200 0.25000 1.00000
O2 0.22000 0.44700 0.25000 1.00000
O3 0.27830 0.16330 0.03310 1.00000

loop_
_cod_related_entry_id
_cod_related_entry_database
_cod_related_entry_code
1 AMCSD 0001086
